data_7008917
loop_
_publ_author_name
'Rohovec, Jan'
'Vojt\'i\<sek, Pavel'
'Hermann, Petr'
'Ludv\'ik, Ji\<r\'i'
'Luke\<s, Ivan'

_publ_section_title
;
 Derivative of cyclen with three methylene(phenyl)phosphinic acid
 pendant arms. Synthesis and crystal structures of its lanthanide
 complexes
;
_journal_issue 2
_journal_name_full 'Journal of the Chemical Society, Dalton Transactions'
_journal_page_first 141
_journal_paper_doi 10.1039/a907018d
_journal_year 2000
_chemical_formula_moiety ' [YbL]2*12H2O (!centrosymmetric dimer!) '
_chemical_formula_sum 'C30 H52 N4 O12 P3 Yb'
_chemical_formula_weight 926.71
_chemical_name_systematic
; 
 ? 
;
_space_group_IT_number 14
_symmetry_cell_setting monoclinic
_symmetry_space_group_name_Hall '-P 2ybc'
_symmetry_space_group_name_H-M 'P 1 21/c 1'
_atom_sites_solution_hydrogens geom
_atom_sites_solution_primary 'Patterson + Fourier '
_atom_sites_solution_secondary difmap
_audit_creation_method SHELXL-97
_cell_angle_alpha 90.00
_cell_angle_beta 112.184(9)
_cell_angle_gamma 90.00
_cell_formula_units_Z 4
_cell_length_a 12.9699(9)
_cell_length_b 19.961(2)
_cell_length_c 15.784(2)
_cell_measurement_reflns_used 25
_cell_measurement_temperature 170(2)
_cell_measurement_theta_max 14
_cell_measurement_theta_min 13
_cell_volume 3783.9(7)
_computing_cell_refinement 'CAD4 program packet '
_computing_data_collection 'CAD4 program packet '
_computing_data_reduction 'JANA-98 (Petricek, 1998) '
_computing_molecular_graphics 'PLATON-92 (Spek, 1992)'
_computing_publication_material WORD
_computing_structure_refinement 'SHELXL-97 (Sheldrick, 1997)'
_computing_structure_solution 'SHELXS-86 (Sheldrick, 1986)'
_diffrn_ambient_temperature 170(1)
_diffrn_measured_fraction_theta_full 0.967
_diffrn_measured_fraction_theta_max 0.967
_diffrn_measurement_device_type 'CAD4 (Enraf-Nonius) '
_diffrn_measurement_method '.omega.-2.theta. '
_diffrn_radiation_monochromator graphite
_diffrn_radiation_source 'fine-focus sealed tube'
_diffrn_radiation_type MoK\a
_diffrn_radiation_wavelength 0.71073
_diffrn_reflns_av_R_equivalents 0.0189
_diffrn_reflns_av_sigmaI/netI 0.0208
_diffrn_reflns_limit_h_max 14
_diffrn_reflns_limit_h_min 0
_diffrn_reflns_limit_k_max 21
_diffrn_reflns_limit_k_min 0
_diffrn_reflns_limit_l_max 16
_diffrn_reflns_limit_l_min -17
_diffrn_reflns_number 5547
_diffrn_reflns_theta_full 22.98
_diffrn_reflns_theta_max 22.98
_diffrn_reflns_theta_min 1.70
_diffrn_standards_decay_% 6.4
_diffrn_standards_interval_time '60 min'
_diffrn_standards_number 3
_exptl_absorpt_coefficient_mu 2.661
_exptl_absorpt_correction_T_max --
_exptl_absorpt_correction_T_min --
_exptl_absorpt_correction_type 'not applied'
_exptl_crystal_colour colourless
_exptl_crystal_density_diffrn 1.627
_exptl_crystal_density_meas ?
_exptl_crystal_density_method 'not measured'
_exptl_crystal_description prism
_exptl_crystal_F_000 1884
_exptl_crystal_size_max 0.57
_exptl_crystal_size_mid 0.53
_exptl_crystal_size_min 0.42
_refine_diff_density_max 1.441
_refine_diff_density_min -0.815
_refine_diff_density_rms 0.088
_refine_ls_extinction_coef 0.00037(6)
_refine_ls_extinction_expression Fc^*^=kFc[1+0.001xFc^2^\l^3^/sin(2\q)]^-1/4^
_refine_ls_extinction_method SHELXL
_refine_ls_goodness_of_fit_ref 1.084
_refine_ls_hydrogen_treatment mixed
_refine_ls_matrix_type full
_refine_ls_number_parameters 637
_refine_ls_number_reflns 5243
_refine_ls_number_restraints 0
_refine_ls_restrained_S_all 1.084
_refine_ls_R_factor_all 0.0291
_refine_ls_R_factor_gt 0.0247
_refine_ls_shift/su_max 10.947
_refine_ls_shift/su_mean 0.048
_refine_ls_structure_factor_coef Fsqd
_refine_ls_weighting_details 'w=1/[\s^2^(Fo^2^)+(0.0318P)^2^+10.7685P] where P=(Fo^2^+2Fc^2^)/3'
_refine_ls_weighting_scheme calc
_refine_ls_wR_factor_gt 0.0641
_refine_ls_wR_factor_ref 0.0667
_reflns_number_gt 4764
_reflns_number_total 5243
_reflns_threshold_expression >2sigma(I)
_cod_data_source_file a907018d.txt
_cod_data_source_block yb14e
_cod_depositor_comments
;
The following automatic conversions were performed:

'_exptl_crystal_density_meas' value '--' was changed to '?' - the
value is perceived as not measured.

Automatic conversion script
Id: cif_fix_values 3008 2015-01-20 13:52:24Z robertas 

The following automatic conversions were performed:

'_refine_ls_weighting_scheme' value 'calc
w=1/[\s^2^(Fo^2^)+(0.0318P)^2^+10.7685P] where P=(Fo^2^+2Fc^2^)/3'
was changed to 'calc'. New tag '_refine_ls_weighting_details' was
created. The value of the new tag was set to
'w=1/[\s^2^(Fo^2^)+(0.0318P)^2^+10.7685P] where P=(Fo^2^+2Fc^2^)/3'.

Automatic conversion script
Id: cif_fix_values 3143 2015-03-26 13:38:13Z robertas 
;
_cod_original_cell_volume 3783.8(7)
_cod_original_sg_symbol_H-M 'P2(1)/c  (no.14)'
_cod_database_code 7008917

loop_
_symmetry_equiv_pos_as_xyz
'x, y, z'
'-x, y+1/2, -z+1/2'
'-x, -y, -z'
'x, -y-1/2, z-1/2'

loop_
_atom_site_label
_atom_site_type_symbol
_atom_site_fract_x
_atom_site_fract_y
_atom_site_fract_z
_atom_site_U_iso_or_equiv
_atom_site_adp_type
_atom_site_occupancy
_atom_site_calc_flag
_atom_site_refinement_flags
_atom_site_disorder_assembly
_atom_site_disorder_group
Yb Yb 0.669998(13) 0.607742(8) 0.031575(11) 0.01488(9) Uani 1 d . . .
P1 P 0.89753(9) 0.62956(6) 0.22316(7) 0.0220(3) Uani 1 d . . .
P2 P 0.56489(9) 0.74396(5) 0.09620(8) 0.0208(3) Uani 1 d . . .
P3 P 0.40157(8) 0.56211(5) -0.07644(7) 0.0164(2) Uani 1 d . . .
O11 O 0.8095(2) 0.58155(15) 0.16338(19) 0.0224(7) Uani 1 d . . .
O12 O 0.8825(3) 0.66042(17) 0.3041(2) 0.0313(7) Uani 1 d . . .
O21 O 0.6419(2) 0.68395(14) 0.12645(19) 0.0210(6) Uani 1 d . . .
O22 O 0.6116(2) 0.80941(15) 0.1412(2) 0.0265(7) Uani 1 d . . .
O31 O 0.4812(2) 0.60705(13) -0.00427(19) 0.0180(6) Uani 1 d . . .
O32 O 0.3674(2) 0.49904(14) -0.04169(19) 0.0206(6) Uani 1 d . . .
N1 N 0.8495(3) 0.67641(17) 0.0476(2) 0.0182(7) Uani 1 d . . .
N2 N 0.6203(3) 0.72176(17) -0.0507(2) 0.0188(8) Uani 1 d . . .
N3 N 0.5603(3) 0.59075(17) -0.1440(2) 0.0196(8) Uani 1 d . . .
N4 N 0.7901(3) 0.54583(17) -0.0442(2) 0.0201(8) Uani 1 d . . .
C1 C 0.8238(4) 0.7371(2) -0.0113(3) 0.0215(9) Uani 1 d . . .
H011 H 0.814(4) 0.723(2) -0.073(3) 0.025(12) Uiso 1 d . . .
H012 H 0.887(3) 0.769(2) 0.010(3) 0.014(10) Uiso 1 d . . .
C2 C 0.7164(4) 0.7696(2) -0.0166(3) 0.0218(9) Uani 1 d . . .
H021 H 0.703(4) 0.808(2) -0.059(3) 0.028(12) Uiso 1 d . . .
H022 H 0.722(4) 0.785(2) 0.043(3) 0.022(11) Uiso 1 d . . .
C3 C 0.5844(4) 0.7136(2) -0.1510(3) 0.0227(10) Uani 1 d . . .
H031 H 0.552(3) 0.753(2) -0.181(3) 0.010(10) Uiso 1 d . . .
H032 H 0.650(4) 0.709(2) -0.167(3) 0.027(12) Uiso 1 d . . .
C4 C 0.5077(4) 0.6550(2) -0.1870(3) 0.0223(10) Uani 1 d . . .
H041 H 0.491(3) 0.651(2) -0.247(3) 0.012(10) Uiso 1 d . . .
H042 H 0.442(4) 0.659(2) -0.177(3) 0.026(12) Uiso 1 d . . .
C5 C 0.6317(4) 0.5650(3) -0.1915(3) 0.0240(10) Uani 1 d . . .
H051 H 0.588(4) 0.544(2) -0.241(3) 0.020(12) Uiso 1 d . . .
H052 H 0.662(4) 0.600(2) -0.207(3) 0.015(11) Uiso 1 d . . .
C6 C 0.7160(4) 0.5160(2) -0.1321(3) 0.0227(10) Uani 1 d . . .
H061 H 0.682(4) 0.482(2) -0.117(3) 0.020(12) Uiso 1 d . . .
H062 H 0.758(4) 0.500(2) -0.164(3) 0.026(12) Uiso 1 d . . .
C7 C 0.8685(4) 0.5932(2) -0.0607(3) 0.0205(9) Uani 1 d . . .
H071 H 0.829(3) 0.620(2) -0.109(3) 0.007(10) Uiso 1 d . . .
H072 H 0.918(3) 0.568(2) -0.082(3) 0.008(10) Uiso 1 d . . .
C8 C 0.9290(3) 0.6342(2) 0.0235(3) 0.0213(9) Uani 1 d . . .
H081 H 0.981(4) 0.665(2) 0.009(3) 0.018(11) Uiso 1 d . . .
H082 H 0.969(4) 0.604(2) 0.078(3) 0.021 Uiso 1 d . . .
C10 C 0.9020(4) 0.6965(2) 0.1448(3) 0.0223(10) Uani 1 d . . .
H101 H 0.976(4) 0.710(2) 0.157(3) 0.026(12) Uiso 1 d . . .
H102 H 0.859(4) 0.730(2) 0.155(3) 0.022(12) Uiso 1 d . . .
C11 C 1.0302(4) 0.5864(2) 0.2655(3) 0.0260(10) Uani 1 d . . .
C12 C 1.0358(4) 0.5174(3) 0.2591(3) 0.0334(12) Uani 1 d . . .
H12 H 0.972(5) 0.495(3) 0.231(4) 0.042(15) Uiso 1 d . . .
C13 C 1.1361(5) 0.4841(3) 0.2997(4) 0.0407(13) Uani 1 d . . .
H13 H 1.135(4) 0.442(3) 0.296(3) 0.027(14) Uiso 1 d . . .
C14 C 1.2318(4) 0.5193(3) 0.3465(4) 0.0420(14) Uani 1 d . . .
H14 H 1.297(5) 0.499(3) 0.372(4) 0.053(17) Uiso 1 d . . .
C15 C 1.2274(4) 0.5879(3) 0.3524(4) 0.0426(14) Uani 1 d . . .
H15 H 1.286(6) 0.608(3) 0.381(4) 0.06(2) Uiso 1 d . . .
C16 C 1.1284(4) 0.6218(3) 0.3139(3) 0.0345(12) Uani 1 d . . .
H16 H 1.125(4) 0.667(3) 0.315(3) 0.035(15) Uiso 1 d . . .
C20 C 0.5282(4) 0.7503(2) -0.0272(3) 0.0213(9) Uani 1 d . . .
H201 H 0.462(3) 0.7255(19) -0.058(3) 0.006(9) Uiso 1 d . . .
H202 H 0.512(4) 0.794(3) -0.050(3) 0.036(14) Uiso 1 d . . .
C21 C 0.4380(4) 0.7291(2) 0.1148(3) 0.0261(10) Uani 1 d . . .
C22 C 0.3546(4) 0.7777(3) 0.0874(4) 0.0378(13) Uani 1 d . . .
H22 H 0.366(5) 0.816(3) 0.051(4) 0.049(16) Uiso 1 d . . .
C23 C 0.2601(5) 0.7699(4) 0.1084(5) 0.0583(19) Uani 1 d . . .
H23 H 0.205(5) 0.805(3) 0.083(4) 0.056(18) Uiso 1 d . . .
C24 C 0.2493(6) 0.7146(4) 0.1566(5) 0.068(2) Uani 1 d . . .
H24 H 0.186(6) 0.712(4) 0.169(5) 0.08(2) Uiso 1 d . . .
C25 C 0.3308(6) 0.6668(4) 0.1831(5) 0.060(2) Uani 1 d . . .
H25 H 0.323(6) 0.634(4) 0.206(5) 0.06(2) Uiso 1 d . . .
C26 C 0.4248(5) 0.6727(3) 0.1616(4) 0.0370(13) Uani 1 d . . .
H26 H 0.480(4) 0.644(3) 0.180(3) 0.026(14) Uiso 1 d . . .
C30 C 0.4714(3) 0.5408(2) -0.1536(3) 0.0210(9) Uani 1 d . . .
H301 H 0.423(4) 0.537(2) -0.219(3) 0.027(12) Uiso 1 d . . .
H302 H 0.508(3) 0.496(2) -0.128(3) 0.012(10) Uiso 1 d . . .
C31 C 0.2759(3) 0.6082(2) -0.1389(3) 0.0232(10) Uani 1 d . . .
C32 C 0.2104(4) 0.5935(3) -0.2290(3) 0.0323(12) Uani 1 d . . .
H32 H 0.231(4) 0.564(2) -0.264(3) 0.024(13) Uiso 1 d . . .
C33 C 0.1080(4) 0.6250(3) -0.2708(4) 0.0451(15) Uani 1 d . . .
H33 H 0.070(5) 0.615(3) -0.324(4) 0.048(18) Uiso 1 d . . .
C34 C 0.0699(5) 0.6681(3) -0.2215(5) 0.0502(18) Uani 1 d . . .
H34 H 0.006(6) 0.681(3) -0.247(4) 0.056(18) Uiso 1 d . . .
C35 C 0.1337(4) 0.6833(3) -0.1333(5) 0.0439(14) Uani 1 d . . .
H35 H 0.116(5) 0.711(3) -0.102(4) 0.041(17) Uiso 1 d . . .
C36 C 0.2382(4) 0.6543(2) -0.0913(4) 0.0304(11) Uani 1 d . . .
H36 H 0.273(5) 0.662(3) -0.028(4) 0.043(16) Uiso 1 d . . .
C40 C 0.8547(4) 0.4897(2) 0.0120(4) 0.0260(10) Uani 1 d . . .
H401 H 0.904(4) 0.506(2) 0.068(3) 0.017(11) Uiso 1 d . . .
H402 H 0.892(4) 0.466(2) -0.022(3) 0.019(11) Uiso 1 d . . .
H403 H 0.808(4) 0.458(2) 0.022(3) 0.018(11) Uiso 1 d . . .
O99 O 0.6867(9) 0.5857(7) 0.3168(8) 0.174(7) Uani 1 d . . .
H992 H 0.694(16) 0.611(9) 0.297(13) 0.209 Uiso 1 d . . .
H991 H 0.742(13) 0.569(9) 0.364(10) 0.209 Uiso 1 d . . .
O98 O 0.5038(5) 0.9180(3) 0.0395(4) 0.0643(14) Uani 1 d . . .
H981 H 0.552(8) 0.891(5) 0.079(7) 0.12(4) Uiso 1 d . . .
H982 H 0.494(5) 0.940(3) 0.069(4) 0.04(2) Uiso 1 d . . .
O97 O 0.9821(7) 0.6047(3) 0.4810(4) 0.129(4) Uani 1.000(18) d . . .
O96 O 0.8184(3) 0.7965(2) 0.2779(3) 0.0381(16) Uani 1.000(18) d . . .
H961 H 0.755(5) 0.798(2) 0.225(4) 0.032(14) Uiso 1 d . . .
H962 H 0.824(6) 0.759(5) 0.278(5) 0.08(3) Uiso 1 d . . .
O95 O 0.5336(7) 0.5409(4) 0.3868(5) 0.140(4) Uani 1.000(18) d . . .
O94 O 0.8408(8) 0.4865(5) 0.4616(6) 0.171(6) Uani 1.00(2) d . . .
QN N 0.7051 0.6337 -0.0478 0.050 Uiso 0.00 d P . .
QO O 0.6356 0.5934 0.0818 0.050 Uiso 0.00 d P . .

loop_
_atom_site_aniso_label
_atom_site_aniso_U_11
_atom_site_aniso_U_22
_atom_site_aniso_U_33
_atom_site_aniso_U_23
_atom_site_aniso_U_13
_atom_site_aniso_U_12
Yb 0.01137(12) 0.01486(12) 0.01801(12) -0.00035(7) 0.00509(8) -0.00038(7)
P1 0.0148(6) 0.0290(6) 0.0200(6) -0.0004(5) 0.0042(5) -0.0011(5)
P2 0.0211(6) 0.0185(6) 0.0246(6) -0.0028(5) 0.0105(5) 0.0001(5)
P3 0.0109(5) 0.0163(5) 0.0206(6) 0.0009(4) 0.0044(4) 0.0013(4)
O11 0.0149(15) 0.0240(16) 0.0249(16) 0.0032(13) 0.0037(13) -0.0026(12)
O12 0.0263(17) 0.042(2) 0.0249(17) -0.0023(15) 0.0085(14) 0.0016(15)
O21 0.0217(15) 0.0206(15) 0.0206(15) -0.0020(12) 0.0078(12) -0.0001(12)
O22 0.0281(17) 0.0220(16) 0.0312(17) -0.0060(13) 0.0132(14) -0.0023(13)
O31 0.0130(14) 0.0179(15) 0.0235(16) 0.0002(12) 0.0073(12) 0.0006(11)
O32 0.0130(14) 0.0196(15) 0.0271(16) 0.0006(13) 0.0049(12) 0.0004(12)
N1 0.0138(17) 0.0193(18) 0.0222(18) -0.0015(15) 0.0075(15) -0.0012(14)
N2 0.0172(18) 0.0192(19) 0.0215(19) -0.0007(15) 0.0090(15) -0.0013(15)
N3 0.0157(18) 0.0213(19) 0.0228(19) -0.0005(15) 0.0085(15) -0.0007(15)
N4 0.0158(18) 0.0202(19) 0.0242(19) 0.0004(15) 0.0076(15) 0.0015(15)
C1 0.022(2) 0.020(2) 0.025(2) -0.0003(19) 0.0115(19) -0.0063(19)
C2 0.025(2) 0.017(2) 0.025(2) 0.003(2) 0.012(2) 0.0008(19)
C3 0.024(2) 0.022(2) 0.024(2) 0.006(2) 0.011(2) 0.001(2)
C4 0.020(2) 0.028(3) 0.020(3) 0.0042(19) 0.009(2) 0.0024(19)
C5 0.023(2) 0.031(3) 0.021(2) -0.008(2) 0.011(2) -0.006(2)
C6 0.020(2) 0.024(3) 0.029(3) -0.007(2) 0.014(2) -0.002(2)
C7 0.018(2) 0.023(2) 0.023(2) 0.002(2) 0.011(2) 0.0006(19)
C8 0.014(2) 0.026(2) 0.028(2) 0.001(2) 0.011(2) 0.0002(19)
C10 0.016(2) 0.025(2) 0.026(2) -0.0045(19) 0.0075(19) -0.004(2)
C11 0.018(2) 0.038(3) 0.022(2) 0.003(2) 0.0070(19) 0.000(2)
C12 0.029(3) 0.037(3) 0.032(3) 0.004(2) 0.010(2) -0.001(2)
C13 0.037(3) 0.043(4) 0.040(3) 0.012(3) 0.013(3) 0.015(3)
C14 0.025(3) 0.069(4) 0.032(3) 0.011(3) 0.010(2) 0.018(3)
C15 0.019(3) 0.070(4) 0.031(3) 0.000(3) 0.000(2) -0.004(3)
C16 0.021(3) 0.044(3) 0.034(3) -0.003(2) 0.005(2) -0.002(2)
C20 0.020(2) 0.016(2) 0.029(2) 0.003(2) 0.010(2) 0.003(2)
C21 0.026(2) 0.027(3) 0.028(2) -0.013(2) 0.015(2) -0.006(2)
C22 0.026(3) 0.044(3) 0.046(3) -0.014(3) 0.015(2) 0.000(2)
C23 0.030(3) 0.073(5) 0.077(5) -0.038(4) 0.027(3) -0.004(3)
C24 0.054(4) 0.086(6) 0.090(5) -0.047(5) 0.058(4) -0.036(4)
C25 0.078(5) 0.061(5) 0.069(5) -0.033(4) 0.058(4) -0.042(4)
C26 0.048(3) 0.034(3) 0.039(3) -0.014(3) 0.029(3) -0.013(3)
C30 0.016(2) 0.023(2) 0.020(2) -0.0030(19) 0.0036(19) -0.0008(19)
C31 0.013(2) 0.023(2) 0.032(3) 0.0082(19) 0.008(2) 0.0007(18)
C32 0.021(3) 0.042(3) 0.031(3) 0.008(2) 0.007(2) 0.000(2)
C33 0.022(3) 0.060(4) 0.040(3) 0.028(3) -0.003(3) -0.001(3)
C34 0.017(3) 0.047(4) 0.082(5) 0.038(4) 0.013(3) 0.014(3)
C35 0.031(3) 0.031(3) 0.075(5) 0.013(3) 0.025(3) 0.012(2)
C36 0.026(3) 0.024(3) 0.043(3) 0.006(2) 0.015(2) 0.005(2)
C40 0.022(2) 0.021(2) 0.037(3) 0.003(2) 0.013(2) 0.003(2)
O99 0.136(8) 0.262(15) 0.189(11) -0.142(11) 0.135(8) -0.126(10)
O98 0.076(4) 0.041(3) 0.064(3) 0.010(3) 0.013(3) 0.010(3)
O97 0.188(8) 0.139(7) 0.048(4) 0.008(3) 0.031(4) 0.052(5)
O96 0.034(3) 0.040(3) 0.041(3) -0.0168(18) 0.015(2) -0.0078(18)
O95 0.216(9) 0.115(6) 0.115(6) -0.034(4) 0.091(6) -0.083(6)
O94 0.234(11) 0.158(9) 0.191(10) 0.056(6) 0.161(9) 0.069(7)

loop_
_atom_type_symbol
_atom_type_description
_atom_type_scat_dispersion_real
_atom_type_scat_dispersion_imag
_atom_type_scat_source
C C 0.0033 0.0016 'International Tables Vol C Tables 4.2.6.8 and 6.1.1.4'
H H 0.0000 0.0000 'International Tables Vol C Tables 4.2.6.8 and 6.1.1.4'
N N 0.0061 0.0033 'International Tables Vol C Tables 4.2.6.8 and 6.1.1.4'
O O 0.0106 0.0060 'International Tables Vol C Tables 4.2.6.8 and 6.1.1.4'
P P 0.1023 0.0942 'International Tables Vol C Tables 4.2.6.8 and 6.1.1.4'
Yb Yb -0.3850 5.5486 'International Tables Vol C Tables 4.2.6.8 and 6.1.1.4'

loop_
_geom_angle_atom_site_label_1
_geom_angle_atom_site_label_2
_geom_angle_atom_site_label_3
_geom_angle
_geom_angle_site_symmetry_1
_geom_angle_site_symmetry_3
_geom_angle_publ_flag
QO Yb QN 172.436(14) . . ?
QO Yb O32 61.92(7) . 3_665 ?
QN Yb O32 120.93(7) . 3_665 ?
QO Yb O11 70.77(7) . . ?
QN Yb O11 116.16(7) . . ?
O32 Yb O11 80.22(10) 3_665 . ?
QO Yb O21 58.64(7) . . ?
QN Yb O21 118.25(7) . . ?
O32 Yb O21 120.53(10) 3_665 . ?
O11 Yb O21 79.48(10) . . ?
QO Yb O31 58.93(7) . . ?
QN Yb O31 114.07(7) . . ?
O32 Yb O31 76.62(9) 3_665 . ?
O11 Yb O31 129.70(10) . . ?
O21 Yb O31 75.14(10) . . ?
QO Yb N2 120.50(7) . . ?
QN Yb N2 53.18(7) . . ?
O32 Yb N2 150.40(10) 3_665 . ?
O11 Yb N2 129.31(10) . . ?
O21 Yb N2 70.56(10) . . ?
O31 Yb N2 80.82(10) . . ?
QO Yb N4 133.80(8) . . ?
QN Yb N4 52.28(8) . . ?
O32 Yb N4 76.16(10) 3_665 . ?
O11 Yb N4 84.42(11) . . ?
O21 Yb N4 153.86(10) . . ?
O31 Yb N4 130.60(10) . . ?
N2 Yb N4 105.46(10) . . ?
QO Yb N3 122.09(7) . . ?
QN Yb N3 53.42(7) . . ?
O32 Yb N3 84.55(11) 3_665 . ?
O11 Yb N3 151.39(11) . . ?
O21 Yb N3 129.09(10) . . ?
O31 Yb N3 68.62(10) . . ?
N2 Yb N3 69.40(11) . . ?
N4 Yb N3 68.42(11) . . ?
QO Yb N1 131.34(7) . . ?
QN Yb N1 52.65(7) . . ?
O32 Yb N1 135.05(10) 3_665 . ?
O11 Yb N1 69.97(10) . . ?
O21 Yb N1 86.77(10) . . ?
O31 Yb N1 148.20(10) . . ?
N2 Yb N1 68.45(10) . . ?
N4 Yb N1 68.32(11) . . ?
N3 Yb N1 106.08(10) . . ?
QO Yb P1 80.80(2) . . ?
QN Yb P1 104.71(2) . . ?
O32 Yb P1 101.68(7) 3_665 . ?
O11 Yb P1 21.47(8) . . ?
O21 Yb P1 67.84(7) . . ?
O31 Yb P1 135.62(7) . . ?
N2 Yb P1 107.84(8) . . ?
N4 Yb P1 90.03(8) . . ?
N3 Yb P1 155.67(8) . . ?
N1 Yb P1 53.23(8) . . ?
QO Yb P2 70.53(2) . . ?
QN Yb P2 104.29(2) . . ?
O32 Yb P2 129.28(7) 3_665 . ?
O11 Yb P2 100.61(8) . . ?
O21 Yb P2 21.62(7) . . ?
O31 Yb P2 64.11(7) . . ?
N2 Yb P2 52.20(8) . . ?
N4 Yb P2 154.47(8) . . ?
N3 Yb P2 107.78(8) . . ?
N1 Yb P2 89.71(8) . . ?
P1 Yb P2 86.63(3) . . ?
O12 P1 O11 118.77(18) . . ?
O12 P1 C11 107.02(19) . . ?
O11 P1 C11 108.5(2) . . ?
O12 P1 C10 108.9(2) . . ?
O11 P1 C10 104.38(18) . . ?
C11 P1 C10 109.1(2) . . ?
O12 P1 Yb 117.92(13) . . ?
O11 P1 Yb 32.79(11) . . ?
C11 P1 Yb 131.24(16) . . ?
C10 P1 Yb 74.25(14) . . ?
O22 P2 O21 115.98(17) . . ?
O22 P2 C21 107.25(18) . . ?
O21 P2 C21 110.63(19) . . ?
O22 P2 C20 109.9(2) . . ?
O21 P2 C20 105.40(18) . . ?
C21 P2 C20 107.4(2) . . ?
O22 P2 Yb 135.12(13) . . ?
O21 P2 Yb 33.27(11) . . ?
C21 P2 Yb 114.56(15) . . ?
C20 P2 Yb 72.85(14) . . ?
O32 P3 O31 115.69(16) . . ?
O32 P3 C31 107.21(17) . . ?
O31 P3 C31 109.18(18) . . ?
O32 P3 C30 109.74(18) . . ?
O31 P3 C30 105.76(18) . . ?
C31 P3 C30 109.1(2) . . ?
O32 P3 Yb 115.55(11) . . ?
O31 P3 Yb 34.60(10) . . ?
C31 P3 Yb 133.24(14) . . ?
C30 P3 Yb 73.84(14) . . ?
P1 O11 Yb 125.74(17) . . ?
P2 O21 Yb 125.11(16) . . ?
P3 O31 Yb 123.47(15) . . ?
P3 O32 Yb 159.72(18) . 3_665 ?
C10 N1 C1 109.5(3) . . ?
C10 N1 C8 109.0(3) . . ?
C1 N1 C8 108.4(3) . . ?
C10 N1 Yb 106.6(2) . . ?
C1 N1 Yb 112.5(2) . . ?
C8 N1 Yb 110.8(2) . . ?
C3 N2 C20 110.5(3) . . ?
C3 N2 C2 109.7(3) . . ?
C20 N2 C2 107.6(3) . . ?
C3 N2 Yb 111.1(2) . . ?
C20 N2 Yb 106.5(2) . . ?
C2 N2 Yb 111.4(2) . . ?
C5 N3 C30 108.9(3) . . ?
C5 N3 C4 109.5(3) . . ?
C30 N3 C4 109.0(3) . . ?
C5 N3 Yb 112.7(3) . . ?
C30 N3 Yb 106.5(2) . . ?
C4 N3 Yb 110.0(3) . . ?
C40 N4 C6 106.1(4) . . ?
C40 N4 C7 108.5(3) . . ?
C6 N4 C7 109.7(3) . . ?
C40 N4 Yb 112.7(3) . . ?
C6 N4 Yb 109.4(2) . . ?
C7 N4 Yb 110.3(2) . . ?
N1 C1 C2 111.7(3) . . ?
N1 C1 H011 108(3) . . ?
C2 C1 H011 107(3) . . ?
N1 C1 H012 111(2) . . ?
C2 C1 H012 111(2) . . ?
H011 C1 H012 107(4) . . ?
N2 C2 C1 111.8(3) . . ?
N2 C2 H021 110(3) . . ?
C1 C2 H021 107(3) . . ?
N2 C2 H022 108(3) . . ?
C1 C2 H022 111(3) . . ?
H021 C2 H022 109(4) . . ?
N2 C3 C4 112.7(4) . . ?
N2 C3 H031 111(2) . . ?
C4 C3 H031 111(2) . . ?
N2 C3 H032 110(3) . . ?
C4 C3 H032 110(3) . . ?
H031 C3 H032 102(4) . . ?
N3 C4 C3 112.0(4) . . ?
N3 C4 H041 107(3) . . ?
C3 C4 H041 109(3) . . ?
N3 C4 H042 107(3) . . ?
C3 C4 H042 112(3) . . ?
H041 C4 H042 109(4) . . ?
N3 C5 C6 110.8(4) . . ?
N3 C5 H051 108(3) . . ?
C6 C5 H051 108(3) . . ?
N3 C5 H052 107(3) . . ?
C6 C5 H052 113(3) . . ?
H051 C5 H052 109(4) . . ?
N4 C6 C5 112.6(4) . . ?
N4 C6 H061 105(3) . . ?
C5 C6 H061 110(3) . . ?
N4 C6 H062 110(3) . . ?
C5 C6 H062 109(3) . . ?
H061 C6 H062 109(4) . . ?
N4 C7 C8 110.8(3) . . ?
N4 C7 H071 109(2) . . ?
C8 C7 H071 111(2) . . ?
N4 C7 H072 109(2) . . ?
C8 C7 H072 113(2) . . ?
H071 C7 H072 105(3) . . ?
N1 C8 C7 110.7(3) . . ?
N1 C8 H081 108(2) . . ?
C7 C8 H081 108(2) . . ?
N1 C8 H082 107(2) . . ?
C7 C8 H082 111(2) . . ?
H081 C8 H082 113(3) . . ?
N1 C10 P1 112.5(3) . . ?
N1 C10 H101 109(3) . . ?
P1 C10 H101 111(3) . . ?
N1 C10 H102 108(3) . . ?
P1 C10 H102 104(3) . . ?
H101 C10 H102 113(4) . . ?
C12 C11 C16 118.6(5) . . ?
C12 C11 P1 120.9(4) . . ?
C16 C11 P1 120.1(4) . . ?
C13 C12 C11 120.7(5) . . ?
C13 C12 H12 121(4) . . ?
C11 C12 H12 119(4) . . ?
C14 C13 C12 120.2(6) . . ?
C14 C13 H13 123(3) . . ?
C12 C13 H13 117(3) . . ?
C13 C14 C15 119.6(5) . . ?
C13 C14 H14 121(4) . . ?
C15 C14 H14 119(4) . . ?
C16 C15 C14 121.1(6) . . ?
C16 C15 H15 121(4) . . ?
C14 C15 H15 118(4) . . ?
C15 C16 C11 119.9(6) . . ?
C15 C16 H16 121(3) . . ?
C11 C16 H16 119(3) . . ?
N2 C20 P2 109.2(3) . . ?
N2 C20 H201 109(2) . . ?
P2 C20 H201 110(2) . . ?
N2 C20 H202 110(3) . . ?
P2 C20 H202 114(3) . . ?
H201 C20 H202 105(4) . . ?
C26 C21 C22 119.4(5) . . ?
C26 C21 P2 121.5(4) . . ?
C22 C21 P2 118.9(4) . . ?
C23 C22 C21 119.7(6) . . ?
C23 C22 H22 124(3) . . ?
C21 C22 H22 116(3) . . ?
C24 C23 C22 120.2(7) . . ?
C24 C23 H23 126(4) . . ?
C22 C23 H23 113(4) . . ?
C25 C24 C23 120.0(6) . . ?
C25 C24 H24 123(5) . . ?
C23 C24 H24 117(5) . . ?
C24 C25 C26 121.1(7) . . ?
C24 C25 H25 121(5) . . ?
C26 C25 H25 118(5) . . ?
C25 C26 C21 119.5(6) . . ?
C25 C26 H26 123(3) . . ?
C21 C26 H26 117(3) . . ?
N3 C30 P3 109.8(3) . . ?
N3 C30 H301 108(3) . . ?
P3 C30 H301 116(3) . . ?
N3 C30 H302 109(2) . . ?
P3 C30 H302 102(2) . . ?
H301 C30 H302 112(3) . . ?
C32 C31 C36 119.4(4) . . ?
C32 C31 P3 122.0(4) . . ?
C36 C31 P3 118.1(4) . . ?
C31 C32 C33 119.9(6) . . ?
C31 C32 H32 124(3) . . ?
C33 C32 H32 117(3) . . ?
C34 C33 C32 119.9(6) . . ?
C34 C33 H33 122(4) . . ?
C32 C33 H33 118(4) . . ?
C35 C34 C33 120.7(5) . . ?
C35 C34 H34 123(4) . . ?
C33 C34 H34 116(4) . . ?
C34 C35 C36 120.2(6) . . ?
C34 C35 H35 124(4) . . ?
C36 C35 H35 116(4) . . ?
C31 C36 C35 119.7(5) . . ?
C31 C36 H36 123(3) . . ?
C35 C36 H36 116(3) . . ?
N4 C40 H401 110(3) . . ?
N4 C40 H402 109(3) . . ?
H401 C40 H402 113(4) . . ?
N4 C40 H403 111(3) . . ?
H401 C40 H403 109(4) . . ?
H402 C40 H403 105(4) . . ?
H992 O99 H991 121(10) . . ?
H981 O98 H982 100(8) . . ?
H961 O96 H962 95(6) . . ?

loop_
_geom_bond_atom_site_label_1
_geom_bond_atom_site_label_2
_geom_bond_distance
_geom_bond_site_symmetry_2
_geom_bond_publ_flag
Yb QO 1.08535(19) . ?
Yb QN 1.5732(2) . ?
Yb O32 2.205(3) 3_665 ?
Yb O11 2.243(3) . ?
Yb O21 2.258(3) . ?
Yb O31 2.296(3) . ?
Yb N2 2.579(3) . ?
Yb N4 2.605(3) . ?
Yb N3 2.616(3) . ?
Yb N1 2.631(3) . ?
Yb P1 3.3621(12) . ?
Yb P2 3.3678(11) . ?
P1 O12 1.496(3) . ?
P1 O11 1.516(3) . ?
P1 C11 1.811(4) . ?
P1 C10 1.836(5) . ?
P2 O22 1.501(3) . ?
P2 O21 1.517(3) . ?
P2 C21 1.803(4) . ?
P2 C20 1.827(5) . ?
P3 O32 1.505(3) . ?
P3 O31 1.510(3) . ?
P3 C31 1.806(4) . ?
P3 C30 1.822(4) . ?
O32 Yb 2.205(3) 3_665 ?
N1 C10 1.479(6) . ?
N1 C1 1.487(5) . ?
N1 C8 1.487(5) . ?
N2 C3 1.481(5) . ?
N2 C20 1.490(5) . ?
N2 C2 1.499(5) . ?
N3 C5 1.485(6) . ?
N3 C30 1.488(5) . ?
N3 C4 1.490(6) . ?
N4 C40 1.479(6) . ?
N4 C6 1.481(6) . ?
N4 C7 1.482(5) . ?
C1 C2 1.509(6) . ?
C1 H011 0.97(5) . ?
C1 H012 0.99(4) . ?
C2 H021 0.98(5) . ?
C2 H022 0.96(5) . ?
C3 C4 1.502(6) . ?
C3 H031 0.93(4) . ?
C3 H032 0.99(5) . ?
C4 H041 0.90(4) . ?
C4 H042 0.94(5) . ?
C5 C6 1.502(7) . ?
C5 H051 0.88(5) . ?
C5 H052 0.88(5) . ?
C6 H061 0.88(5) . ?
C6 H062 0.94(5) . ?
C7 C8 1.506(6) . ?
C7 H071 0.92(4) . ?
C7 H072 0.97(4) . ?
C8 H081 0.99(4) . ?
C8 H082 1.02(5) . ?
C10 H101 0.94(5) . ?
C10 H102 0.92(5) . ?
C11 C12 1.385(7) . ?
C11 C16 1.403(7) . ?
C12 C13 1.385(7) . ?
C12 H12 0.90(6) . ?
C13 C14 1.375(8) . ?
C13 H13 0.85(5) . ?
C14 C15 1.375(9) . ?
C14 H14 0.89(6) . ?
C15 C16 1.374(8) . ?
C15 H15 0.83(7) . ?
C16 H16 0.89(5) . ?
C20 H201 0.96(4) . ?
C20 H202 0.94(5) . ?
C21 C26 1.392(7) . ?
C21 C22 1.395(7) . ?
C22 C23 1.394(8) . ?
C22 H22 0.99(6) . ?
C23 C24 1.377(11) . ?
C23 H23 0.98(6) . ?
C24 C25 1.366(11) . ?
C24 H24 0.92(8) . ?
C25 C26 1.387(8) . ?
C25 H25 0.77(7) . ?
C26 H26 0.88(5) . ?
C30 H301 0.99(5) . ?
C30 H302 1.02(4) . ?
C31 C32 1.384(7) . ?
C31 C36 1.389(7) . ?
C32 C33 1.389(8) . ?
C32 H32 0.91(5) . ?
C33 C34 1.370(9) . ?
C33 H33 0.82(6) . ?
C34 C35 1.358(9) . ?
C34 H34 0.82(7) . ?
C35 C36 1.390(7) . ?
C35 H35 0.84(6) . ?
C36 H36 0.93(5) . ?
C40 H401 0.93(5) . ?
C40 H402 0.96(5) . ?
C40 H403 0.93(5) . ?
O99 H992 0.62(18) . ?
O99 H991 0.88(16) . ?
O98 H981 0.87(10) . ?
O98 H982 0.68(6) . ?
O96 H961 0.92(6) . ?
O96 H962 0.76(9) . ?

loop_
_geom_torsion_atom_site_label_1
_geom_torsion_atom_site_label_2
_geom_torsion_atom_site_label_3
_geom_torsion_atom_site_label_4
_geom_torsion
_geom_torsion_site_symmetry_1
_geom_torsion_site_symmetry_2
_geom_torsion_site_symmetry_3
_geom_torsion_site_symmetry_4
_geom_torsion_publ_flag
QO Yb P1 O12 -40.55(16) . . . . ?
QN Yb P1 O12 134.16(16) . . . . ?
O32 Yb P1 O12 -99.19(17) 3_665 . . . ?
O11 Yb P1 O12 -100.6(3) . . . . ?
O21 Yb P1 O12 19.23(17) . . . . ?
O31 Yb P1 O12 -16.46(19) . . . . ?
N2 Yb P1 O12 78.67(17) . . . . ?
N4 Yb P1 O12 -175.06(17) . . . . ?
N3 Yb P1 O12 158.0(2) . . . . ?
N1 Yb P1 O12 122.43(18) . . . . ?
P2 Yb P1 O12 30.26(16) . . . . ?
QO Yb P1 O11 60.0(2) . . . . ?
QN Yb P1 O11 -125.3(2) . . . . ?
O32 Yb P1 O11 1.4(2) 3_665 . . . ?
O21 Yb P1 O11 119.8(2) . . . . ?
O31 Yb P1 O11 84.1(2) . . . . ?
N2 Yb P1 O11 179.2(2) . . . . ?
N4 Yb P1 O11 -74.5(2) . . . . ?
N3 Yb P1 O11 -101.4(3) . . . . ?
N1 Yb P1 O11 -137.0(2) . . . . ?
P2 Yb P1 O11 130.8(2) . . . . ?
QO Yb P1 C11 114.3(2) . . . . ?
QN Yb P1 C11 -71.0(2) . . . . ?
O32 Yb P1 C11 55.7(2) 3_665 . . . ?
O11 Yb P1 C11 54.3(3) . . . . ?
O21 Yb P1 C11 174.1(2) . . . . ?
O31 Yb P1 C11 138.4(2) . . . . ?
N2 Yb P1 C11 -126.5(2) . . . . ?
N4 Yb P1 C11 -20.2(2) . . . . ?
N3 Yb P1 C11 -47.1(3) . . . . ?
N1 Yb P1 C11 -82.7(2) . . . . ?
P2 Yb P1 C11 -174.9(2) . . . . ?
QO Yb P1 C10 -143.89(16) . . . . ?
QN Yb P1 C10 30.82(16) . . . . ?
O32 Yb P1 C10 157.47(17) 3_665 . . . ?
O11 Yb P1 C10 156.1(3) . . . . ?
O21 Yb P1 C10 -84.11(18) . . . . ?
O31 Yb P1 C10 -119.80(18) . . . . ?
N2 Yb P1 C10 -24.68(18) . . . . ?
N4 Yb P1 C10 81.59(17) . . . . ?
N3 Yb P1 C10 54.7(3) . . . . ?
N1 Yb P1 C10 19.08(18) . . . . ?
P2 Yb P1 C10 -73.08(16) . . . . ?
QO Yb P2 O22 119.17(18) . . . . ?
QN Yb P2 O22 -66.59(18) . . . . ?
O32 Yb P2 O22 140.1(2) 3_665 . . . ?
O11 Yb P2 O22 54.1(2) . . . . ?
O21 Yb P2 O22 66.5(3) . . . . ?
O31 Yb P2 O22 -176.7(2) . . . . ?
N2 Yb P2 O22 -78.0(2) . . . . ?
N4 Yb P2 O22 -45.3(3) . . . . ?
N3 Yb P2 O22 -122.3(2) . . . . ?
N1 Yb P2 O22 -15.4(2) . . . . ?
P1 Yb P2 O22 37.74(18) . . . . ?
QO Yb P2 O21 52.7(2) . . . . ?
QN Yb P2 O21 -133.1(2) . . . . ?
O32 Yb P2 O21 73.6(2) 3_665 . . . ?
O11 Yb P2 O21 -12.4(2) . . . . ?
O31 Yb P2 O21 116.8(2) . . . . ?
N2 Yb P2 O21 -144.5(2) . . . . ?
N4 Yb P2 O21 -111.7(3) . . . . ?
N3 Yb P2 O21 171.3(2) . . . . ?
N1 Yb P2 O21 -81.9(2) . . . . ?
P1 Yb P2 O21 -28.7(2) . . . . ?
QO Yb P2 C21 -37.87(17) . . . . ?
QN Yb P2 C21 136.36(17) . . . . ?
O32 Yb P2 C21 -16.96(19) 3_665 . . . ?
O11 Yb P2 C21 -102.94(18) . . . . ?
O21 Yb P2 C21 -90.6(3) . . . . ?
O31 Yb P2 C21 26.23(18) . . . . ?
N2 Yb P2 C21 124.96(19) . . . . ?
N4 Yb P2 C21 157.7(2) . . . . ?
N3 Yb P2 C21 80.70(19) . . . . ?
N1 Yb P2 C21 -172.49(18) . . . . ?
P1 Yb P2 C21 -119.31(17) . . . . ?
QO Yb P2 C20 -139.61(15) . . . . ?
QN Yb P2 C20 34.63(15) . . . . ?
O32 Yb P2 C20 -118.69(18) 3_665 . . . ?
O11 Yb P2 C20 155.33(17) . . . . ?
O21 Yb P2 C20 167.7(3) . . . . ?
O31 Yb P2 C20 -75.51(17) . . . . ?
N2 Yb P2 C20 23.23(18) . . . . ?
N4 Yb P2 C20 56.0(2) . . . . ?
N3 Yb P2 C20 -21.03(17) . . . . ?
N1 Yb P2 C20 85.78(17) . . . . ?
P1 Yb P2 C20 138.96(15) . . . . ?
QO Yb P3 O32 -44.92(13) . . . . ?
QN Yb P3 O32 140.47(13) . . . . ?
O32 Yb P3 O32 22.5(2) 3_665 . . . ?
O11 Yb P3 O32 -15.91(18) . . . . ?
O21 Yb P3 O32 -98.06(15) . . . . ?
O31 Yb P3 O32 -98.8(2) . . . . ?
N2 Yb P3 O32 -168.23(15) . . . . ?
N4 Yb P3 O32 86.03(15) . . . . ?
N3 Yb P3 O32 126.77(17) . . . . ?
N1 Yb P3 O32 164.9(2) . . . . ?
P1 Yb P3 O32 -42.52(15) . . . . ?
P2 Yb P3 O32 -116.02(13) . . . . ?
QO Yb P3 O31 53.90(19) . . . . ?
QN Yb P3 O31 -120.71(19) . . . . ?
O32 Yb P3 O31 121.4(2) 3_665 . . . ?
O11 Yb P3 O31 82.9(2) . . . . ?
O21 Yb P3 O31 0.8(2) . . . . ?
N2 Yb P3 O31 -69.4(2) . . . . ?
N4 Yb P3 O31 -175.1(2) . . . . ?
N3 Yb P3 O31 -134.4(2) . . . . ?
N1 Yb P3 O31 -96.3(2) . . . . ?
P1 Yb P3 O31 56.3(2) . . . . ?
P2 Yb P3 O31 -17.20(19) . . . . ?
QO Yb P3 C31 109.2(2) . . . . ?
QN Yb P3 C31 -65.4(2) . . . . ?
O32 Yb P3 C31 176.7(2) 3_665 . . . ?
O11 Yb P3 C31 138.2(2) . . . . ?
O21 Yb P3 C31 56.1(2) . . . . ?
O31 Yb P3 C31 55.3(3) . . . . ?
N2 Yb P3 C31 -14.1(2) . . . . ?
N4 Yb P3 C31 -119.8(2) . . . . ?
N3 Yb P3 C31 -79.1(2) . . . . ?
N1 Yb P3 C31 -41.0(3) . . . . ?
P1 Yb P3 C31 111.6(2) . . . . ?
P2 Yb P3 C31 38.1(2) . . . . ?
QO Yb P3 C30 -149.46(15) . . . . ?
QN Yb P3 C30 35.92(15) . . . . ?
O32 Yb P3 C30 -82.01(17) 3_665 . . . ?
O11 Yb P3 C30 -120.45(19) . . . . ?
O21 Yb P3 C30 157.39(17) . . . . ?
O31 Yb P3 C30 156.6(2) . . . . ?
N2 Yb P3 C30 87.22(17) . . . . ?
N4 Yb P3 C30 -18.52(17) . . . . ?
N3 Yb P3 C30 22.22(18) . . . . ?
N1 Yb P3 C30 60.3(2) . . . . ?
P1 Yb P3 C30 -147.07(16) . . . . ?
P2 Yb P3 C30 139.43(15) . . . . ?
O12 P1 O11 Yb 97.7(2) . . . . ?
C11 P1 O11 Yb -139.9(2) . . . . ?
C10 P1 O11 Yb -23.7(3) . . . . ?
QO Yb O11 P1 -115.1(2) . . . . ?
QN Yb O11 P1 61.6(2) . . . . ?
O32 Yb O11 P1 -178.6(2) 3_665 . . . ?
O21 Yb O11 P1 -54.8(2) . . . . ?
O31 Yb O11 P1 -115.29(19) . . . . ?
N2 Yb O11 P1 -1.0(3) . . . . ?
N4 Yb O11 P1 104.5(2) . . . . ?
N3 Yb O11 P1 122.5(2) . . . . ?
N1 Yb O11 P1 35.54(19) . . . . ?
P2 Yb O11 P1 -50.2(2) . . . . ?
O22 P2 O21 Yb -133.97(19) . . . . ?
C21 P2 O21 Yb 103.6(2) . . . . ?
C20 P2 O21 Yb -12.2(3) . . . . ?
QO Yb O21 P2 -118.6(2) . . . . ?
QN Yb O21 P2 53.5(2) . . . . ?
O32 Yb O21 P2 -120.44(19) 3_665 . . . ?
O11 Yb O21 P2 167.6(2) . . . . ?
O31 Yb O21 P2 -56.19(19) . . . . ?
N2 Yb O21 P2 29.14(18) . . . . ?
N4 Yb O21 P2 114.7(3) . . . . ?
N3 Yb O21 P2 -10.7(3) . . . . ?
N1 Yb O21 P2 97.4(2) . . . . ?
P1 Yb O21 P2 148.8(2) . . . . ?
O32 P3 O31 Yb 98.4(2) . . . . ?
C31 P3 O31 Yb -140.64(19) . . . . ?
C30 P3 O31 Yb -23.3(2) . . . . ?
QO Yb O31 P3 -117.17(19) . . . . ?
QN Yb O31 P3 66.08(19) . . . . ?
O32 Yb O31 P3 -52.11(18) 3_665 . . . ?
O11 Yb O31 P3 -116.98(19) . . . . ?
O21 Yb O31 P3 -179.2(2) . . . . ?
N2 Yb O31 P3 108.59(19) . . . . ?
N4 Yb O31 P3 6.1(3) . . . . ?
N3 Yb O31 P3 37.22(18) . . . . ?
N1 Yb O31 P3 123.4(2) . . . . ?
P1 Yb O31 P3 -145.23(13) . . . . ?
P2 Yb O31 P3 160.9(2) . . . . ?
O31 P3 O32 Yb -134.6(5) . . . 3_665 ?
C31 P3 O32 Yb 103.3(5) . . . 3_665 ?
C30 P3 O32 Yb -15.1(6) . . . 3_665 ?
Yb P3 O32 Yb -96.1(5) . . . 3_665 ?
QO Yb N1 C10 -1.4(3) . . . . ?
QN Yb N1 C10 170.3(3) . . . . ?
O32 Yb N1 C10 -91.1(3) 3_665 . . . ?
O11 Yb N1 C10 -39.5(3) . . . . ?
O21 Yb N1 C10 40.5(3) . . . . ?
O31 Yb N1 C10 95.2(3) . . . . ?
N2 Yb N1 C10 110.9(3) . . . . ?
N4 Yb N1 C10 -131.4(3) . . . . ?
N3 Yb N1 C10 170.4(2) . . . . ?
P1 Yb N1 C10 -24.1(2) . . . . ?
P2 Yb N1 C10 62.0(3) . . . . ?
QO Yb N1 C1 -121.5(2) . . . . ?
QN Yb N1 C1 50.2(2) . . . . ?
O32 Yb N1 C1 148.9(2) 3_665 . . . ?
O11 Yb N1 C1 -159.5(3) . . . . ?
O21 Yb N1 C1 -79.5(3) . . . . ?
O31 Yb N1 C1 -24.9(4) . . . . ?
N2 Yb N1 C1 -9.2(3) . . . . ?
N4 Yb N1 C1 108.6(3) . . . . ?
N3 Yb N1 C1 50.3(3) . . . . ?
P1 Yb N1 C1 -144.1(3) . . . . ?
P2 Yb N1 C1 -58.1(3) . . . . ?
QO Yb N1 C8 117.1(2) . . . . ?
QN Yb N1 C8 -71.3(2) . . . . ?
O32 Yb N1 C8 27.4(3) 3_665 . . . ?
O11 Yb N1 C8 79.0(3) . . . . ?
O21 Yb N1 C8 159.0(3) . . . . ?
O31 Yb N1 C8 -146.4(2) . . . . ?
N2 Yb N1 C8 -130.6(3) . . . . ?
N4 Yb N1 C8 -12.9(2) . . . . ?
N3 Yb N1 C8 -71.1(3) . . . . ?
P1 Yb N1 C8 94.4(3) . . . . ?
P2 Yb N1 C8 -179.6(3) . . . . ?
QO Yb N2 C3 -130.3(2) . . . . ?
QN Yb N2 C3 44.7(2) . . . . ?
O32 Yb N2 C3 -44.3(4) 3_665 . . . ?
O11 Yb N2 C3 140.3(2) . . . . ?
O21 Yb N2 C3 -162.3(3) . . . . ?
O31 Yb N2 C3 -84.9(3) . . . . ?
N4 Yb N2 C3 44.8(3) . . . . ?
N3 Yb N2 C3 -14.4(2) . . . . ?
N1 Yb N2 C3 103.4(3) . . . . ?
P1 Yb N2 C3 140.0(2) . . . . ?
P2 Yb N2 C3 -149.2(3) . . . . ?
QO Yb N2 C20 -10.0(3) . . . . ?
QN Yb N2 C20 165.0(3) . . . . ?
O32 Yb N2 C20 76.1(3) 3_665 . . . ?
O11 Yb N2 C20 -99.3(3) . . . . ?
O21 Yb N2 C20 -41.9(2) . . . . ?
O31 Yb N2 C20 35.5(2) . . . . ?
N4 Yb N2 C20 165.2(2) . . . . ?
N3 Yb N2 C20 106.0(3) . . . . ?
N1 Yb N2 C20 -136.2(3) . . . . ?
P1 Yb N2 C20 -99.7(2) . . . . ?
P2 Yb N2 C20 -28.8(2) . . . . ?
QO Yb N2 C2 107.1(2) . . . . ?
QN Yb N2 C2 -77.9(2) . . . . ?
O32 Yb N2 C2 -166.9(2) 3_665 . . . ?
O11 Yb N2 C2 17.8(3) . . . . ?
O21 Yb N2 C2 75.1(3) . . . . ?
O31 Yb N2 C2 152.5(3) . . . . ?
N4 Yb N2 C2 -77.7(3) . . . . ?
N3 Yb N2 C2 -137.0(3) . . . . ?
N1 Yb N2 C2 -19.2(2) . . . . ?
P1 Yb N2 C2 17.4(3) . . . . ?
P2 Yb N2 C2 88.3(3) . . . . ?
QO Yb N3 C5 -137.8(3) . . . . ?
QN Yb N3 C5 49.6(3) . . . . ?
O32 Yb N3 C5 -86.0(3) 3_665 . . . ?
O11 Yb N3 C5 -28.1(4) . . . . ?
O21 Yb N3 C5 148.6(3) . . . . ?
O31 Yb N3 C5 -163.7(3) . . . . ?
N2 Yb N3 C5 108.3(3) . . . . ?
N4 Yb N3 C5 -8.7(3) . . . . ?
N1 Yb N3 C5 49.5(3) . . . . ?
P1 Yb N3 C5 20.4(4) . . . . ?
P2 Yb N3 C5 144.4(3) . . . . ?
QO Yb N3 C30 -18.4(3) . . . . ?
QN Yb N3 C30 169.0(3) . . . . ?
O32 Yb N3 C30 33.5(2) 3_665 . . . ?
O11 Yb N3 C30 91.3(3) . . . . ?
O21 Yb N3 C30 -92.0(3) . . . . ?
O31 Yb N3 C30 -44.3(2) . . . . ?
N2 Yb N3 C30 -132.2(3) . . . . ?
N4 Yb N3 C30 110.7(3) . . . . ?
N1 Yb N3 C30 168.9(2) . . . . ?
P1 Yb N3 C30 139.9(2) . . . . ?
P2 Yb N3 C30 -96.1(2) . . . . ?
QO Yb N3 C4 99.7(2) . . . . ?
QN Yb N3 C4 -73.0(2) . . . . ?
O32 Yb N3 C4 151.5(3) 3_665 . . . ?
O11 Yb N3 C4 -150.6(3) . . . . ?
O21 Yb N3 C4 26.0(3) . . . . ?
O31 Yb N3 C4 73.7(3) . . . . ?
N2 Yb N3 C4 -14.2(2) . . . . ?
N4 Yb N3 C4 -131.2(3) . . . . ?
N1 Yb N3 C4 -73.1(3) . . . . ?
P1 Yb N3 C4 -102.1(3) . . . . ?
P2 Yb N3 C4 21.9(3) . . . . ?
QO Yb N4 C40 -23.7(3) . . . . ?
QN Yb N4 C40 162.2(3) . . . . ?
O32 Yb N4 C40 -48.5(3) 3_665 . . . ?
O11 Yb N4 C40 32.8(3) . . . . ?
O21 Yb N4 C40 84.8(4) . . . . ?
O31 Yb N4 C40 -106.8(3) . . . . ?
N2 Yb N4 C40 162.1(3) . . . . ?
N3 Yb N4 C40 -138.1(3) . . . . ?
N1 Yb N4 C40 103.4(3) . . . . ?
P1 Yb N4 C40 53.5(3) . . . . ?
P2 Yb N4 C40 135.8(3) . . . . ?
QO Yb N4 C6 94.1(3) . . . . ?
QN Yb N4 C6 -80.0(3) . . . . ?
O32 Yb N4 C6 69.3(3) 3_665 . . . ?
O11 Yb N4 C6 150.6(3) . . . . ?
O21 Yb N4 C6 -157.4(3) . . . . ?
O31 Yb N4 C6 11.0(3) . . . . ?
N2 Yb N4 C6 -80.1(3) . . . . ?
N3 Yb N4 C6 -20.2(3) . . . . ?
N1 Yb N4 C6 -138.8(3) . . . . ?
P1 Yb N4 C6 171.3(3) . . . . ?
P2 Yb N4 C6 -106.4(3) . . . . ?
QO Yb N4 C7 -145.2(2) . . . . ?
QN Yb N4 C7 40.8(2) . . . . ?
O32 Yb N4 C7 -170.0(3) 3_665 . . . ?
O11 Yb N4 C7 -88.7(3) . . . . ?
O21 Yb N4 C7 -36.7(4) . . . . ?
O31 Yb N4 C7 131.7(3) . . . . ?
N2 Yb N4 C7 40.6(3) . . . . ?
N3 Yb N4 C7 100.5(3) . . . . ?
N1 Yb N4 C7 -18.1(3) . . . . ?
P1 Yb N4 C7 -67.9(3) . . . . ?
P2 Yb N4 C7 14.3(4) . . . . ?
C10 N1 C1 C2 -81.6(4) . . . . ?
C8 N1 C1 C2 159.6(4) . . . . ?
Yb N1 C1 C2 36.7(4) . . . . ?
C3 N2 C2 C1 -76.6(4) . . . . ?
C20 N2 C2 C1 163.1(4) . . . . ?
Yb N2 C2 C1 46.8(4) . . . . ?
N1 C1 C2 N2 -56.9(5) . . . . ?
C20 N2 C3 C4 -75.1(4) . . . . ?
C2 N2 C3 C4 166.4(4) . . . . ?
Yb N2 C3 C4 42.8(4) . . . . ?
C5 N3 C4 C3 -82.4(4) . . . . ?
C30 N3 C4 C3 158.5(4) . . . . ?
Yb N3 C4 C3 42.0(4) . . . . ?
N2 C3 C4 N3 -59.0(5) . . . . ?
C30 N3 C5 C6 -81.2(5) . . . . ?
C4 N3 C5 C6 159.6(4) . . . . ?
Yb N3 C5 C6 36.8(4) . . . . ?
C40 N4 C6 C5 171.0(4) . . . . ?
C7 N4 C6 C5 -72.0(5) . . . . ?
Yb N4 C6 C5 49.1(4) . . . . ?
N3 C5 C6 N4 -59.3(5) . . . . ?
C40 N4 C7 C8 -75.7(4) . . . . ?
C6 N4 C7 C8 168.7(4) . . . . ?
Yb N4 C7 C8 48.2(4) . . . . ?
C10 N1 C8 C7 159.8(4) . . . . ?
C1 N1 C8 C7 -81.0(4) . . . . ?
Yb N1 C8 C7 42.8(4) . . . . ?
N4 C7 C8 N1 -62.9(5) . . . . ?
C1 N1 C10 P1 162.3(3) . . . . ?
C8 N1 C10 P1 -79.3(4) . . . . ?
Yb N1 C10 P1 40.3(3) . . . . ?
O12 P1 C10 N1 -145.0(3) . . . . ?
O11 P1 C10 N1 -17.2(4) . . . . ?
C11 P1 C10 N1 98.6(3) . . . . ?
Yb P1 C10 N1 -30.3(3) . . . . ?
O12 P1 C11 C12 115.1(4) . . . . ?
O11 P1 C11 C12 -14.1(4) . . . . ?
C10 P1 C11 C12 -127.2(4) . . . . ?
Yb P1 C11 C12 -41.8(5) . . . . ?
O12 P1 C11 C16 -58.3(4) . . . . ?
O11 P1 C11 C16 172.5(4) . . . . ?
C10 P1 C11 C16 59.4(4) . . . . ?
Yb P1 C11 C16 144.8(3) . . . . ?
C16 C11 C12 C13 0.0(7) . . . . ?
P1 C11 C12 C13 -173.5(4) . . . . ?
C11 C12 C13 C14 -0.4(8) . . . . ?
C12 C13 C14 C15 -0.3(8) . . . . ?
C13 C14 C15 C16 1.3(8) . . . . ?
C14 C15 C16 C11 -1.7(8) . . . . ?
C12 C11 C16 C15 1.0(7) . . . . ?
P1 C11 C16 C15 174.5(4) . . . . ?
C3 N2 C20 P2 168.7(3) . . . . ?
C2 N2 C20 P2 -71.5(4) . . . . ?
Yb N2 C20 P2 48.0(3) . . . . ?
O22 P2 C20 N2 97.8(3) . . . . ?
O21 P2 C20 N2 -27.9(3) . . . . ?
C21 P2 C20 N2 -145.9(3) . . . . ?
Yb P2 C20 N2 -34.8(2) . . . . ?
O22 P2 C21 C26 -120.0(4) . . . . ?
O21 P2 C21 C26 7.4(4) . . . . ?
C20 P2 C21 C26 122.0(4) . . . . ?
Yb P2 C21 C26 43.3(4) . . . . ?
O22 P2 C21 C22 55.4(4) . . . . ?
O21 P2 C21 C22 -177.2(3) . . . . ?
C20 P2 C21 C22 -62.7(4) . . . . ?
Yb P2 C21 C22 -141.3(3) . . . . ?
C26 C21 C22 C23 1.1(7) . . . . ?
P2 C21 C22 C23 -174.4(4) . . . . ?
C21 C22 C23 C24 0.4(8) . . . . ?
C22 C23 C24 C25 -0.7(10) . . . . ?
C23 C24 C25 C26 -0.6(10) . . . . ?
C24 C25 C26 C21 2.1(9) . . . . ?
C22 C21 C26 C25 -2.3(7) . . . . ?
P2 C21 C26 C25 173.0(4) . . . . ?
C5 N3 C30 P3 167.9(3) . . . . ?
C4 N3 C30 P3 -72.7(4) . . . . ?
Yb N3 C30 P3 46.0(3) . . . . ?
O32 P3 C30 N3 -145.8(3) . . . . ?
O31 P3 C30 N3 -20.3(3) . . . . ?
C31 P3 C30 N3 97.0(3) . . . . ?
Yb P3 C30 N3 -33.9(2) . . . . ?
O32 P3 C31 C32 -82.1(4) . . . . ?
O31 P3 C31 C32 151.8(4) . . . . ?
C30 P3 C31 C32 36.7(4) . . . . ?
Yb P3 C31 C32 122.2(3) . . . . ?
O32 P3 C31 C36 90.3(4) . . . . ?
O31 P3 C31 C36 -35.7(4) . . . . ?
C30 P3 C31 C36 -150.8(3) . . . . ?
Yb P3 C31 C36 -65.3(4) . . . . ?
C36 C31 C32 C33 0.1(7) . . . . ?
P3 C31 C32 C33 172.5(4) . . . . ?
C31 C32 C33 C34 -3.0(8) . . . . ?
C32 C33 C34 C35 3.5(8) . . . . ?
C33 C34 C35 C36 -1.1(8) . . . . ?
C32 C31 C36 C35 2.3(7) . . . . ?
P3 C31 C36 C35 -170.4(4) . . . . ?
C34 C35 C36 C31 -1.8(8) . . . . ?
